data_4125449
loop_
_publ_author_name
'Sanhueza, Carlos A.'
'Baksh, Michael M.'
'Thuma, Benjamin'
'Roy, Marc D.'
'Dutta, Sanjay'
'Pr\'eville, Cathy'
'Chrunyk, Boris A.'
'Beaumont, Kevin'
'Dullea, Robert'
'Ammirati, Mark'
'Liu, Shenping'
'Gebhard, David'
'Finley, James E.'
'Salatto, Christopher T.'
'King-Ahmad, Amanda'
'Stock, Ingrid'
'Atkinson, Karen'
'Reidich, Benjamin'
'Lin, Wen'
'Kumar, Rajesh'
'Tu, Meihua'
'Menhaji-Klotz, Elnaz'
'Price, David A.'
'Liras, Spiros'
'Finn, M. G.'
'Mascitti, Vincent'

_publ_section_title
;
 Efficient Liver Targeting by Polyvalent Display of a Compact Ligand for
 the Asialoglycoprotein Receptor.
;
_journal_issue 9
_journal_name_full 'Journal of the American Chemical Society'
_journal_page_first 3528
_journal_page_last 3536
_journal_paper_doi 10.1021/jacs.6b12964
_journal_volume 139
_journal_year 2017
_chemical_formula_sum 'C30 H24 Br3 N O9'
_chemical_formula_weight 782.24
_chemical_name_systematic
; 
 ? 
;
_space_group_IT_number 4
_symmetry_cell_setting monoclinic
_symmetry_space_group_name_Hall 'P 2yb'
_symmetry_space_group_name_H-M 'P 1 21 1'
_atom_sites_solution_hydrogens geom
_atom_sites_solution_primary direct
_atom_sites_solution_secondary difmap
_audit_creation_method SHELXL-97
_cell_angle_alpha 90.00
_cell_angle_beta 97.453(4)
_cell_angle_gamma 90.00
_cell_formula_units_Z 2
_cell_length_a 12.5748(9)
_cell_length_b 5.6465(4)
_cell_length_c 21.2806(16)
_cell_measurement_reflns_used 5156
_cell_measurement_temperature 296(2)
_cell_measurement_theta_max 67.73
_cell_measurement_theta_min 3.54
_cell_volume 1498.23(19)
_computing_cell_refinement 'Bruker SAINT'
_computing_data_collection 'Bruker APEX2'
_computing_data_reduction 'Bruker SAINT'
_computing_molecular_graphics 'Bruker SHELXTL'
_computing_publication_material 'Bruker SHELXTL'
_computing_structure_refinement 'SHELXL-97 (Sheldrick, 1997)'
_computing_structure_solution 'SHELXS-97 (Sheldrick, 1990)'
_diffrn_ambient_temperature 296(2)
_diffrn_measured_fraction_theta_full 0.939
_diffrn_measured_fraction_theta_max 0.939
_diffrn_measurement_device_type 'Bruker APEX-II CCD'
_diffrn_measurement_method '\f and \w scans'
_diffrn_radiation_monochromator graphite
_diffrn_radiation_source 'fine-focus sealed tube'
_diffrn_radiation_type CuK\a
_diffrn_radiation_wavelength 1.54178
_diffrn_reflns_av_R_equivalents 0.0247
_diffrn_reflns_av_sigmaI/netI 0.0393
_diffrn_reflns_limit_h_max 15
_diffrn_reflns_limit_h_min -13
_diffrn_reflns_limit_k_max 6
_diffrn_reflns_limit_k_min -5
_diffrn_reflns_limit_l_max 24
_diffrn_reflns_limit_l_min -24
_diffrn_reflns_number 8050
_diffrn_reflns_theta_full 68.30
_diffrn_reflns_theta_max 68.30
_diffrn_reflns_theta_min 2.09
_diffrn_standards_number 0
_exptl_absorpt_coefficient_mu 5.476
_exptl_absorpt_correction_type empirical
_exptl_crystal_density_diffrn 1.734
_exptl_crystal_density_meas 0
_exptl_crystal_density_method 'not measured'
_exptl_crystal_F_000 776
_exptl_crystal_size_max 0.37
_exptl_crystal_size_mid 0.22
_exptl_crystal_size_min 0.15
_refine_diff_density_max 0.949
_refine_diff_density_min -0.685
_refine_diff_density_rms 0.129
_refine_ls_abs_structure_details 'Flack H D (1983), Acta Cryst. A39, 876-881'
_refine_ls_abs_structure_Flack 0.04(3)
_refine_ls_extinction_method none
_refine_ls_goodness_of_fit_ref 1.031
_refine_ls_hydrogen_treatment mixed
_refine_ls_matrix_type full
_refine_ls_number_parameters 389
_refine_ls_number_reflns 4408
_refine_ls_number_restraints 32
_refine_ls_restrained_S_all 1.030
_refine_ls_R_factor_all 0.0589
_refine_ls_R_factor_gt 0.0563
_refine_ls_shift/su_max 0.019
_refine_ls_shift/su_mean 0.000
_refine_ls_structure_factor_coef Fsqd
_refine_ls_weighting_details 'calc w=1/[\s^2^(Fo^2^)+(0.1188P)^2^+0.7327P] where P=(Fo^2^+2Fc^2^)/3'
_refine_ls_weighting_scheme calc
_refine_ls_wR_factor_gt 0.1658
_refine_ls_wR_factor_ref 0.1701
_reflns_number_gt 4076
_reflns_number_total 4408
_reflns_threshold_expression >2sigma(I)
_cod_data_source_file ja6b12964_si_002.cif
_cod_data_source_block z092
_cod_depositor_comments
;
The following automatic conversions were performed:

'_symmetry_cell_setting' value 'Monoclinic' changed to 'monoclinic'
according to
/home/data/users/saulius/crontab/automatic-downloads/rss-feeds/ACS/lib/dictionaries/cif_core.dic
dictionary named 'cif_core.dic' version 2.4.2 from 2011-04-26.

Automatic conversion script
Id: cif_fix_values 4973 2017-02-22 13:04:09Z antanas 

 Adding full bibliography for 4125449.cif.

2020-10-10
Z value and formula fixed to values more according to usual
chemical conventions.                 miguel
;
_cod_original_formula_weight 391.12
_cod_original_formula_units_Z 4
_cod_original_sg_symbol_H-M P2(1)
_cod_original_formula_sum 'C15 H12 Br1.50 N0.50 O4.50'
_cod_database_code 4125449

loop_
_symmetry_equiv_pos_as_xyz
'x, y, z'
'-x, y+1/2, -z'

loop_
_atom_site_label
_atom_site_type_symbol
_atom_site_fract_x
_atom_site_fract_y
_atom_site_fract_z
_atom_site_U_iso_or_equiv
_atom_site_adp_type
_atom_site_occupancy
_atom_site_symmetry_multiplicity
_atom_site_calc_flag
_atom_site_refinement_flags
Br1 Br 0.46702(6) 1.88268(16) -0.12707(4) 0.0896(3) Uani 1 1 d .
Br2 Br -0.40052(8) 1.3301(3) 0.31518(6) 0.1446(7) Uani 1 1 d .
Br3 Br -0.25343(9) 0.6307(4) 0.50429(5) 0.1397(6) Uani 1 1 d .
C1 C 0.1980(4) 0.9164(10) 0.1440(3) 0.0583(12) Uani 1 1 d .
C2 C 0.1257(4) 0.7874(10) 0.1861(3) 0.0613(13) Uani 1 1 d .
H2 H 0.0996 0.6405 0.1649 0.074 Uiso 1 1 calc R
C3 C 0.1861(6) 0.7261(15) 0.2513(3) 0.082(2) Uani 1 1 d .
H3 H 0.2200 0.5703 0.2499 0.098 Uiso 1 1 calc R
C4 C 0.2676(6) 0.905(2) 0.2750(3) 0.103(3) Uani 1 1 d U
H4 H 0.2312 1.0368 0.2934 0.123 Uiso 1 1 calc R
C5 C 0.3255(5) 1.0052(18) 0.2198(4) 0.091(2) Uani 1 1 d .
H5 H 0.3808 1.1195 0.2363 0.109 Uiso 1 1 calc R
C6 C 0.2939(5) 0.7624(13) 0.1340(3) 0.0678(14) Uani 1 1 d .
H6A H 0.2756 0.5955 0.1341 0.081 Uiso 1 1 calc R
H6B H 0.3206 0.8009 0.0945 0.081 Uiso 1 1 calc R
C7 C 0.1292(5) 1.0014(14) 0.0842(3) 0.0729(16) Uani 1 1 d .
H7A H 0.0948 0.8671 0.0615 0.087 Uiso 1 1 calc R
H7B H 0.0736 1.1066 0.0954 0.087 Uiso 1 1 calc R
C8 C 0.1599(4) 1.3331(11) 0.0206(3) 0.0629(14) Uani 1 1 d .
C9 C 0.2345(4) 1.4512(9) -0.0179(3) 0.0574(13) Uani 1 1 d .
C10 C 0.3385(5) 1.3669(13) -0.0201(3) 0.0688(14) Uani 1 1 d .
H10 H 0.3617 1.2270 0.0003 0.083 Uiso 1 1 calc R
C11 C 0.4071(5) 1.4984(13) -0.0539(3) 0.0743(16) Uani 1 1 d .
H11 H 0.4762 1.4451 -0.0569 0.089 Uiso 1 1 calc R
C12 C 0.3714(5) 1.7036(12) -0.0819(3) 0.0667(15) Uani 1 1 d .
C13 C 0.2694(5) 1.7882(12) -0.0818(3) 0.0691(14) Uani 1 1 d .
H13 H 0.2469 1.9260 -0.1036 0.083 Uiso 1 1 calc R
C14 C 0.2001(5) 1.6613(12) -0.0481(3) 0.0657(14) Uani 1 1 d .
H14 H 0.1311 1.7171 -0.0458 0.079 Uiso 1 1 calc R
C15 C -0.0608(4) 0.8316(11) 0.1836(3) 0.0625(14) Uani 1 1 d .
C16 C -0.1449(4) 0.9677(11) 0.2113(3) 0.0615(13) Uani 1 1 d .
C17 C -0.1219(5) 1.1796(12) 0.2421(3) 0.0709(15) Uani 1 1 d .
H17 H -0.0546 1.2486 0.2423 0.085 Uiso 1 1 calc R
C18 C -0.1982(5) 1.2884(15) 0.2722(4) 0.0822(19) Uani 1 1 d .
H18 H -0.1840 1.4318 0.2931 0.099 Uiso 1 1 calc R
C19 C -0.2969(5) 1.1804(17) 0.2709(3) 0.083(2) Uani 1 1 d .
C20 C -0.3232(5) 0.9795(17) 0.2406(4) 0.089(2) Uani 1 1 d .
H20 H -0.3915 0.9152 0.2397 0.107 Uiso 1 1 calc R
C21 C -0.2449(5) 0.8669(16) 0.2097(3) 0.0750(15) Uani 1 1 d .
H21 H -0.2606 0.7250 0.1883 0.090 Uiso 1 1 calc R
C22 C 0.0944(6) 0.5363(13) 0.3295(3) 0.0750(17) Uani 1 1 d .
C23 C 0.0137(6) 0.5678(12) 0.3724(3) 0.0742(16) Uani 1 1 d .
C24 C -0.0513(6) 0.7655(14) 0.3703(3) 0.0773(17) Uani 1 1 d .
H24 H -0.0400 0.8897 0.3432 0.093 Uiso 1 1 calc R
C25 C -0.1343(7) 0.7821(17) 0.4083(4) 0.089(2) Uani 1 1 d .
H25 H -0.1808 0.9109 0.4052 0.107 Uiso 1 1 calc R
C26 C -0.1443(6) 0.604(2) 0.4497(3) 0.092(2) Uani 1 1 d .
C27 C -0.0834(7) 0.407(2) 0.4535(4) 0.096(2) Uani 1 1 d .
H27 H -0.0941 0.2870 0.4818 0.115 Uiso 1 1 calc R
C28 C -0.0047(7) 0.3888(17) 0.4144(3) 0.089(2) Uani 1 1 d .
H28 H 0.0372 0.2527 0.4162 0.107 Uiso 1 1 calc R
C29 C 0.3907(8) 0.919(6) 0.3715(7) 0.196(11) Uani 1 1 d U
C30 C 0.4639(11) 0.770(5) 0.4233(6) 0.210(11) Uani 1 1 d U
H30A H 0.4197 0.6930 0.4507 0.315 Uiso 1 1 calc R
H30B H 0.5135 0.8739 0.4479 0.315 Uiso 1 1 calc R
H30C H 0.5028 0.6529 0.4029 0.315 Uiso 1 1 calc R
N1 N 0.3456(6) 0.803(2) 0.3249(3) 0.130(4) Uani 1 1 d DU
O1 O 0.2464(3) 1.1167(9) 0.1763(2) 0.0729(11) Uani 1 1 d .
O2 O 0.1955(3) 1.1247(9) 0.0444(2) 0.0727(11) Uani 1 1 d .
O3 O 0.0747(4) 1.4126(10) 0.0292(3) 0.0883(14) Uani 1 1 d .
O4 O 0.0357(3) 0.9336(7) 0.1943(2) 0.0647(10) Uani 1 1 d .
O5 O -0.0778(4) 0.6508(12) 0.1558(3) 0.1012(18) Uani 1 1 d .
O6 O 0.1062(5) 0.7210(11) 0.2957(3) 0.1009(19) Uani 1 1 d .
O7 O 0.1432(8) 0.3574(15) 0.3263(4) 0.147(3) Uani 1 1 d .
O8 O 0.3832(7) 1.159(3) 0.3730(5) 0.193(7) Uani 1 1 d U
O66 O 0.3707(3) 0.8223(12) 0.1876(2) 0.0941(18) Uani 1 1 d .
H90B H 0.3550 0.6309 0.3375 0.113 Uiso 1 1 d D

loop_
_atom_site_aniso_label
_atom_site_aniso_U_11
_atom_site_aniso_U_22
_atom_site_aniso_U_33
_atom_site_aniso_U_23
_atom_site_aniso_U_13
_atom_site_aniso_U_12
Br1 0.0771(4) 0.1057(6) 0.0874(5) 0.0111(4) 0.0160(3) -0.0201(4)
Br2 0.0781(5) 0.2233(17) 0.1363(9) -0.0693(10) 0.0291(5) 0.0203(7)
Br3 0.1014(7) 0.2245(16) 0.0989(7) 0.0157(8) 0.0348(5) -0.0251(8)
C1 0.049(2) 0.064(3) 0.062(3) 0.001(2) 0.010(2) 0.006(2)
C2 0.059(3) 0.059(3) 0.068(3) 0.002(2) 0.016(2) 0.007(2)
C3 0.083(4) 0.096(5) 0.070(4) 0.008(3) 0.020(3) 0.039(4)
C4 0.070(4) 0.185(9) 0.052(4) -0.018(5) 0.004(3) 0.041(5)
C5 0.044(3) 0.141(7) 0.087(5) -0.046(5) 0.010(3) 0.005(3)
C6 0.063(3) 0.083(4) 0.059(4) -0.008(3) 0.012(2) 0.011(3)
C7 0.064(3) 0.085(4) 0.069(4) 0.013(3) 0.006(3) 0.008(3)
C8 0.056(3) 0.077(4) 0.053(3) -0.008(2) -0.001(2) -0.002(2)
C9 0.054(3) 0.064(3) 0.053(3) -0.006(2) 0.004(2) -0.005(2)
C10 0.065(3) 0.069(3) 0.070(4) -0.002(3) 0.001(2) 0.001(3)
C11 0.060(3) 0.075(4) 0.088(5) -0.002(3) 0.010(3) -0.001(3)
C12 0.057(3) 0.084(4) 0.060(3) 0.004(3) 0.006(2) -0.016(3)
C13 0.072(3) 0.070(3) 0.063(4) 0.007(3) 0.002(3) -0.005(3)
C14 0.060(3) 0.077(4) 0.059(3) -0.006(3) 0.003(2) 0.006(3)
C15 0.056(3) 0.069(4) 0.063(3) 0.004(3) 0.008(2) -0.006(2)
C16 0.052(3) 0.074(4) 0.059(3) 0.009(2) 0.004(2) 0.001(2)
C17 0.053(3) 0.079(4) 0.080(4) 0.004(3) 0.006(3) -0.001(3)
C18 0.064(3) 0.091(5) 0.088(5) -0.015(4) -0.006(3) 0.007(3)
C19 0.054(3) 0.125(6) 0.073(4) -0.009(4) 0.014(3) 0.018(3)
C20 0.045(3) 0.122(6) 0.101(6) -0.016(5) 0.013(3) 0.002(3)
C21 0.059(3) 0.087(4) 0.078(4) -0.009(4) 0.005(3) -0.005(3)
C22 0.079(4) 0.082(4) 0.061(4) -0.002(3) -0.002(3) 0.015(3)
C23 0.087(4) 0.075(4) 0.056(4) 0.001(3) -0.006(3) 0.004(3)
C24 0.093(4) 0.081(4) 0.057(4) 0.011(3) 0.008(3) 0.008(3)
C25 0.090(5) 0.098(5) 0.082(5) -0.006(4) 0.023(4) 0.006(4)
C26 0.079(4) 0.142(8) 0.056(4) 0.010(4) 0.010(3) -0.014(5)
C27 0.093(5) 0.119(7) 0.076(5) 0.018(5) 0.009(4) -0.026(5)
C28 0.103(5) 0.084(4) 0.073(4) 0.012(4) -0.012(4) -0.012(4)
C29 0.065(5) 0.42(3) 0.102(9) -0.094(15) 0.015(5) 0.022(12)
C30 0.128(9) 0.41(3) 0.082(7) -0.038(12) -0.025(6) 0.084(14)
N1 0.086(4) 0.241(12) 0.060(4) -0.015(5) -0.005(3) 0.058(6)
O1 0.055(2) 0.079(3) 0.086(3) -0.022(2) 0.0164(18) -0.0075(18)
O2 0.065(2) 0.077(3) 0.080(3) 0.021(2) 0.0260(19) 0.0150(19)
O3 0.069(2) 0.090(3) 0.110(4) 0.028(3) 0.027(2) 0.016(2)
O4 0.0534(19) 0.063(2) 0.081(3) 0.0035(17) 0.0207(17) 0.0010(15)
O5 0.078(3) 0.107(4) 0.120(5) -0.042(4) 0.021(3) -0.013(3)
O6 0.110(4) 0.110(4) 0.094(4) 0.038(3) 0.056(3) 0.050(3)
O7 0.184(8) 0.086(4) 0.182(7) 0.005(5) 0.068(6) 0.044(5)
O8 0.082(5) 0.36(2) 0.135(8) -0.131(11) 0.009(4) -0.005(7)
O66 0.052(2) 0.153(5) 0.076(3) -0.026(3) 0.0033(19) 0.032(3)

loop_
_atom_type_symbol
_atom_type_description
_atom_type_scat_dispersion_real
_atom_type_scat_dispersion_imag
_atom_type_scat_source
C C 0.0181 0.0091 'International Tables Vol C Tables 4.2.6.8 and 6.1.1.4'
H H 0.0000 0.0000 'International Tables Vol C Tables 4.2.6.8 and 6.1.1.4'
N N 0.0311 0.0180 'International Tables Vol C Tables 4.2.6.8 and 6.1.1.4'
O O 0.0492 0.0322 'International Tables Vol C Tables 4.2.6.8 and 6.1.1.4'
Br Br -0.6763 1.2805 'International Tables Vol C Tables 4.2.6.8 and 6.1.1.4'

loop_
_geom_angle_atom_site_label_1
_geom_angle_atom_site_label_2
_geom_angle_atom_site_label_3
_geom_angle
O1 C1 C7 108.4(5)
O1 C1 C6 103.0(4)
C7 C1 C6 116.0(5)
O1 C1 C2 110.1(5)
C7 C1 C2 108.7(5)
C6 C1 C2 110.4(5)
O4 C2 C3 109.0(5)
O4 C2 C1 109.6(4)
C3 C2 C1 111.9(5)
O6 C3 C4 107.2(7)
O6 C3 C2 106.7(5)
C4 C3 C2 113.2(7)
N1 C4 C3 110.1(10)
N1 C4 C5 110.7(6)
C3 C4 C5 111.0(6)
O66 C5 O1 107.7(6)
O66 C5 C4 111.1(8)
O1 C5 C4 107.2(5)
O66 C6 C1 102.6(5)
O2 C7 C1 109.5(5)
O3 C8 O2 122.4(6)
O3 C8 C9 124.0(6)
O2 C8 C9 113.6(5)
C14 C9 C10 120.7(6)
C14 C9 C8 117.3(5)
C10 C9 C8 121.8(6)
C9 C10 C11 118.4(6)
C12 C11 C10 119.2(6)
C11 C12 C13 123.8(6)
C11 C12 Br1 118.5(5)
C13 C12 Br1 117.7(5)
C12 C13 C14 117.9(6)
C9 C14 C13 119.9(6)
O5 C15 O4 123.9(6)
O5 C15 C16 123.4(6)
O4 C15 C16 112.7(5)
C21 C16 C17 120.4(6)
C21 C16 C15 118.1(6)
C17 C16 C15 121.4(5)
C18 C17 C16 119.7(6)
C17 C18 C19 118.5(7)
C20 C19 C18 123.7(7)
C20 C19 Br2 118.5(6)
C18 C19 Br2 117.8(6)
C19 C20 C21 118.0(6)
C16 C21 C20 119.7(7)
O7 C22 O6 124.1(8)
O7 C22 C23 122.9(8)
O6 C22 C23 112.9(6)
C24 C23 C28 117.5(7)
C24 C23 C22 122.3(7)
C28 C23 C22 120.1(7)
C23 C24 C25 121.1(8)
C26 C25 C24 117.7(8)
C27 C26 C25 123.5(8)
C27 C26 Br3 118.5(7)
C25 C26 Br3 118.0(8)
C26 C27 C28 118.4(8)
C27 C28 C23 121.8(9)
N1 C29 O8 120.8(19)
N1 C29 C30 116(2)
O8 C29 C30 123.2(16)
C29 N1 C4 123.6(16)
C5 O1 C1 100.5(5)
C8 O2 C7 117.2(5)
C15 O4 C2 116.5(5)
C22 O6 C3 120.9(6)
C5 O66 C6 106.8(5)

loop_
_geom_bond_atom_site_label_1
_geom_bond_atom_site_label_2
_geom_bond_distance
Br1 C12 1.922(6)
Br2 C19 1.902(7)
Br3 C26 1.915(8)
C1 O1 1.419(7)
C1 C7 1.522(8)
C1 C6 1.523(8)
C1 C2 1.539(8)
C2 O4 1.430(6)
C2 C3 1.534(9)
C3 O6 1.467(9)
C3 C4 1.481(14)
C4 N1 1.468(10)
C4 C5 1.565(13)
C5 O66 1.400(9)
C5 O1 1.415(10)
C6 O66 1.435(8)
C7 O2 1.443(8)
C8 O3 1.197(8)
C8 O2 1.335(8)
C8 C9 1.482(9)
C9 C14 1.391(9)
C9 C10 1.399(8)
C10 C11 1.404(10)
C11 C12 1.353(10)
C12 C13 1.369(9)
C13 C14 1.396(9)
C15 O5 1.185(8)
C15 O4 1.336(7)
C15 C16 1.489(9)
C16 C21 1.377(9)
C16 C17 1.377(10)
C17 C18 1.368(10)
C18 C19 1.379(11)
C19 C20 1.326(12)
C20 C21 1.404(10)
C22 O7 1.188(10)
C22 O6 1.285(9)
C22 C23 1.461(11)
C23 C24 1.381(11)
C23 C28 1.389(11)
C24 C25 1.404(10)
C25 C26 1.355(13)
C26 C27 1.344(15)
C27 C28 1.377(13)
C29 N1 1.260(19)
C29 O8 1.36(3)
C29 C30 1.58(3)
